data_4078716
loop_
_publ_author_name
'Marques, Ana R.'
'Kromer, Lukas'
'Gallo, David J.'
'Penacho, Nuno'
'Rodrigues, Sandra S.'
'Seixas, Jo\~ao D.'
'Bernardes, Gon\,calo J. L.'
'Reis, Patr\'icia M.'
'Otterbein, Sherrie L.'
'Ruggieri, Rachel A.'
'Gon\,calves, Ana S. G.'
'Gon\,calves, Ana M. L.'
'Matos, Marta N. De'
'Bento, Isabel'
'Otterbein, Leo E.'
'Bl\"attler, Walter A.'
'Rom\~ao, Carlos C.'

_publ_section_title
;
 Generation of Carbon Monoxide Releasing Molecules (CO-RMs) as Drug
 Candidates for the Treatment of Acute Liver Injury: Targeting of CO-RMs
 to the Liver
;
_journal_issue 16
_journal_name_full Organometallics
_journal_page_first 5810
_journal_paper_doi 10.1021/om300360c
_journal_volume 31
_journal_year 2012
_chemical_formula_sum 'C21 H27 Mo N3 O9'
_chemical_formula_weight 561.40
_chemical_name_systematic
; 
 ? 
;
_space_group_IT_number 14
_symmetry_cell_setting monoclinic
_symmetry_space_group_name_Hall '-P 2yn'
_symmetry_space_group_name_H-M 'P 1 21/n 1'
_atom_sites_solution_hydrogens geom
_atom_sites_solution_primary direct
_atom_sites_solution_secondary difmap
_audit_creation_method SHELXL-97
_cell_angle_alpha 90.00
_cell_angle_beta 101.76(2)
_cell_angle_gamma 90.00
_cell_formula_units_Z 4
_cell_length_a 8.8628(4)
_cell_length_b 17.134(9)
_cell_length_c 17.435(9)
_cell_measurement_reflns_used 106759
_cell_measurement_temperature 150(2)
_cell_measurement_theta_max 27.88
_cell_measurement_theta_min 2.39
_cell_volume 2592.0(19)
_computing_structure_refinement 'SHELXL-97 (Sheldrick, 1997)'
_computing_structure_solution 'SHELXS-97 (Sheldrick, 1990)'
_diffrn_ambient_temperature 150(2)
_diffrn_measured_fraction_theta_full 0.998
_diffrn_measured_fraction_theta_max 0.998
_diffrn_radiation_monochromator graphite
_diffrn_radiation_source 'fine-focus sealed tube'
_diffrn_radiation_type MoK\a
_diffrn_radiation_wavelength 0.71073
_diffrn_reflns_av_R_equivalents 0.0430
_diffrn_reflns_av_sigmaI/netI 0.0172
_diffrn_reflns_limit_h_max 11
_diffrn_reflns_limit_h_min -11
_diffrn_reflns_limit_k_max 22
_diffrn_reflns_limit_k_min -22
_diffrn_reflns_limit_l_max 22
_diffrn_reflns_limit_l_min -22
_diffrn_reflns_number 106759
_diffrn_reflns_theta_full 27.88
_diffrn_reflns_theta_max 27.88
_diffrn_reflns_theta_min 2.39
_exptl_absorpt_coefficient_mu 0.557
_exptl_absorpt_correction_T_max 0.9540
_exptl_absorpt_correction_T_min 0.9110
_exptl_absorpt_correction_type multi-scan
_exptl_absorpt_process_details '(SADABS; Sheldrick, 2003)'
_exptl_crystal_density_diffrn 1.439
_exptl_crystal_density_method 'not measured'
_exptl_crystal_description prism
_exptl_crystal_F_000 1152
_exptl_crystal_size_max 0.25
_exptl_crystal_size_mid 0.15
_exptl_crystal_size_min 0.1
_refine_diff_density_max 0.316
_refine_diff_density_min -0.406
_refine_diff_density_rms 0.049
_refine_ls_extinction_method none
_refine_ls_goodness_of_fit_ref 0.941
_refine_ls_hydrogen_treatment refxyz
_refine_ls_matrix_type full
_refine_ls_number_parameters 307
_refine_ls_number_reflns 6174
_refine_ls_number_restraints 0
_refine_ls_restrained_S_all 0.941
_refine_ls_R_factor_all 0.0232
_refine_ls_R_factor_gt 0.0195
_refine_ls_shift/su_max 0.000
_refine_ls_shift/su_mean 0.000
_refine_ls_structure_factor_coef Fsqd
_refine_ls_weighting_details 'calc w=1/[\s^2^(Fo^2^)+(0.0389P)^2^+0.8876P] where P=(Fo^2^+2Fc^2^)/3'
_refine_ls_weighting_scheme calc
_refine_ls_wR_factor_gt 0.0554
_refine_ls_wR_factor_ref 0.0581
_reflns_number_gt 5590
_reflns_number_total 6174
_reflns_threshold_expression >2sigma(I)
_cod_data_source_file om300360c_si_001.cif
_cod_data_source_block shelxl
_cod_depositor_comments
;
The following automatic conversions were performed:

'_symmetry_cell_setting' value 'Monoclinic' changed to 'monoclinic'
according to /home/saulius/struct/CIF-dictionaries/cif_core.dic
dictionary named 'cif_core.dic' version 2.4.2 from 2011-04-26.

Automatic conversion script
Id: cif_fix_values 1891 2012-01-12 08:04:46Z andrius 
;
_cod_original_cell_volume 2591.8(19)
_cod_original_sg_symbol_H-M 'P 21/n'
_cod_database_code 4078716

loop_
_symmetry_equiv_pos_as_xyz
'x, y, z'
'-x+1/2, y+1/2, -z+1/2'
'-x, -y, -z'
'x-1/2, -y-1/2, z-1/2'

loop_
_atom_site_label
_atom_site_type_symbol
_atom_site_fract_x
_atom_site_fract_y
_atom_site_fract_z
_atom_site_U_iso_or_equiv
_atom_site_adp_type
_atom_site_occupancy
_atom_site_symmetry_multiplicity
_atom_site_calc_flag
_atom_site_refinement_flags
Mo01 Mo 0.037660(11) 0.216123(6) 0.244980(6) 0.01356(4) Uani 1 1 d .
O7 O 0.52324(11) 0.04072(5) 0.34732(6) 0.0251(2) Uani 1 1 d .
O5 O 0.52005(11) 0.41382(5) 0.07015(5) 0.02217(19) Uani 1 1 d .
O9 O 0.30772(14) -0.05673(6) 0.02445(7) 0.0368(3) Uani 1 1 d .
O4 O 0.38398(12) 0.30304(6) 0.06672(6) 0.0275(2) Uani 1 1 d .
O3 O -0.24660(13) 0.27919(6) 0.12256(7) 0.0340(3) Uani 1 1 d .
N3 N 0.18317(14) 0.10387(7) 0.12502(7) 0.0274(3) Uani 1 1 d .
N2 N 0.35354(13) 0.16237(7) 0.36842(7) 0.0231(2) Uani 1 1 d .
O2 O -0.07525(16) 0.33523(8) 0.35862(8) 0.0529(3) Uani 1 1 d .
O6 O 0.65302(15) 0.04564(7) 0.47155(7) 0.0447(3) Uani 1 1 d .
N1 N 0.28769(13) 0.34026(7) 0.19768(7) 0.0231(2) Uani 1 1 d .
O1 O -0.18672(13) 0.08627(7) 0.28385(8) 0.0448(3) Uani 1 1 d .
O8 O 0.11901(16) -0.04676(7) 0.09151(8) 0.0493(3) Uani 1 1 d .
C10 C 0.43229(14) 0.36271(7) 0.09818(7) 0.0184(2) Uani 1 1 d .
C7 C 0.40196(14) 0.39159(7) 0.17714(7) 0.0192(2) Uani 1 1 d .
C8 C 0.33669(17) 0.47440(8) 0.16987(9) 0.0270(3) Uani 1 1 d .
H8A H 0.2446 0.4757 0.1298 0.040 Uiso 1 1 calc R
H8B H 0.4115 0.5095 0.1563 0.040 Uiso 1 1 calc R
H8C H 0.3129 0.4900 0.2189 0.040 Uiso 1 1 calc R
C20 C 0.22338(17) -0.01906(8) 0.06743(8) 0.0271(3) Uani 1 1 d .
C9 C 0.54937(16) 0.38608(10) 0.24042(8) 0.0286(3) Uani 1 1 d .
H9A H 0.5871 0.3334 0.2434 0.043 Uiso 1 1 calc R
H9B H 0.5274 0.4010 0.2901 0.043 Uiso 1 1 calc R
H9C H 0.6260 0.4204 0.2274 0.043 Uiso 1 1 calc R
C17 C 0.28113(16) 0.06509(8) 0.08042(8) 0.0238(3) Uani 1 1 d .
C14 C 0.49471(19) 0.18150(11) 0.50033(9) 0.0378(4) Uani 1 1 d .
H14A H 0.4559 0.2339 0.4998 0.057 Uiso 1 1 calc R
H14B H 0.5951 0.1790 0.5338 0.057 Uiso 1 1 calc R
H14C H 0.4262 0.1467 0.5196 0.057 Uiso 1 1 calc R
C16 C 0.58489(19) -0.03631(8) 0.33886(11) 0.0350(3) Uani 1 1 d .
H16A H 0.5459 -0.0552 0.2868 0.053 Uiso 1 1 calc R
H16B H 0.5543 -0.0711 0.3761 0.053 Uiso 1 1 calc R
H16C H 0.6953 -0.0337 0.3481 0.053 Uiso 1 1 calc R
C15 C 0.56781(15) 0.07451(8) 0.41668(8) 0.0232(3) Uani 1 1 d .
C12 C 0.50578(15) 0.15781(8) 0.41768(7) 0.0211(3) Uani 1 1 d .
C6 C 0.23728(15) 0.17882(7) 0.32835(7) 0.0188(2) Uani 1 1 d .
C19 C 0.2673(2) 0.10700(9) 0.00202(9) 0.0359(4) Uani 1 1 d .
H19A H 0.1625 0.1046 -0.0263 0.054 Uiso 1 1 calc R
H19B H 0.3333 0.0822 -0.0280 0.054 Uiso 1 1 calc R
H19C H 0.2975 0.1606 0.0111 0.054 Uiso 1 1 calc R
C4 C 0.12413(15) 0.14173(8) 0.16520(7) 0.0206(3) Uani 1 1 d .
C11 C 0.55352(17) 0.39506(9) -0.00584(8) 0.0280(3) Uani 1 1 d .
H11A H 0.6172 0.4352 -0.0210 0.042 Uiso 1 1 calc R
H11B H 0.4589 0.3916 -0.0440 0.042 Uiso 1 1 calc R
H11C H 0.6066 0.3460 -0.0028 0.042 Uiso 1 1 calc R
C13 C 0.61292(18) 0.21168(8) 0.38380(9) 0.0286(3) Uani 1 1 d .
H13A H 0.6169 0.1951 0.3316 0.043 Uiso 1 1 calc R
H13B H 0.7145 0.2096 0.4161 0.043 Uiso 1 1 calc R
H13C H 0.5748 0.2642 0.3824 0.043 Uiso 1 1 calc R
C2 C -0.03084(17) 0.29055(8) 0.31948(9) 0.0265(3) Uani 1 1 d .
C18 C 0.44608(19) 0.06734(10) 0.12804(10) 0.0392(4) Uani 1 1 d .
H18A H 0.4796 0.1206 0.1355 0.059 Uiso 1 1 calc R
H18B H 0.5127 0.0396 0.1004 0.059 Uiso 1 1 calc R
H18C H 0.4496 0.0432 0.1781 0.059 Uiso 1 1 calc R
C3 C 0.19585(15) 0.29929(7) 0.21413(7) 0.0185(2) Uani 1 1 d .
C5 C -0.14001(15) 0.25559(8) 0.16549(7) 0.0196(2) Uani 1 1 d .
C21 C 0.2626(2) -0.13683(10) 0.00508(13) 0.0495(5) Uani 1 1 d .
H21A H 0.3297 -0.1591 -0.0258 0.074 Uiso 1 1 calc R
H21B H 0.1583 -0.1380 -0.0242 0.074 Uiso 1 1 calc R
H21C H 0.2697 -0.1664 0.0524 0.074 Uiso 1 1 calc R
C1 C -0.10255(15) 0.13311(8) 0.27077(8) 0.0236(3) Uani 1 1 d .

loop_
_atom_site_aniso_label
_atom_site_aniso_U_11
_atom_site_aniso_U_22
_atom_site_aniso_U_33
_atom_site_aniso_U_23
_atom_site_aniso_U_13
_atom_site_aniso_U_12
Mo01 0.01108(6) 0.01569(6) 0.01431(6) 0.00178(3) 0.00357(4) 0.00074(3)
O7 0.0233(5) 0.0204(4) 0.0307(5) 0.0017(4) 0.0038(4) 0.0036(4)
O5 0.0235(5) 0.0229(5) 0.0216(4) 0.0031(4) 0.0081(4) -0.0022(4)
O9 0.0415(6) 0.0237(5) 0.0502(7) -0.0127(5) 0.0207(5) -0.0036(5)
O4 0.0266(5) 0.0255(5) 0.0306(5) -0.0052(4) 0.0061(4) -0.0058(4)
O3 0.0255(6) 0.0436(6) 0.0295(6) 0.0038(4) -0.0026(5) 0.0122(5)
N3 0.0291(6) 0.0300(6) 0.0252(6) -0.0023(5) 0.0104(5) 0.0037(5)
N2 0.0191(6) 0.0264(6) 0.0226(5) 0.0030(4) 0.0014(4) 0.0041(4)
O2 0.0519(8) 0.0625(8) 0.0476(7) -0.0267(6) 0.0177(6) 0.0097(7)
O6 0.0468(7) 0.0396(6) 0.0390(6) 0.0083(5) -0.0118(5) 0.0156(5)
N1 0.0200(6) 0.0232(6) 0.0275(6) 0.0028(4) 0.0079(5) -0.0023(4)
O1 0.0320(6) 0.0306(6) 0.0779(9) 0.0128(6) 0.0253(6) -0.0050(5)
O8 0.0537(8) 0.0395(7) 0.0646(8) -0.0032(6) 0.0352(7) -0.0136(6)
C10 0.0126(6) 0.0200(6) 0.0216(6) 0.0034(5) 0.0013(5) 0.0014(5)
C7 0.0171(6) 0.0196(6) 0.0221(6) 0.0023(5) 0.0066(5) -0.0046(5)
C8 0.0293(7) 0.0198(6) 0.0345(8) -0.0009(5) 0.0129(6) -0.0004(5)
C20 0.0311(7) 0.0245(7) 0.0274(7) 0.0005(5) 0.0096(6) -0.0007(6)
C9 0.0229(7) 0.0404(8) 0.0217(7) 0.0031(6) 0.0030(6) -0.0057(6)
C17 0.0278(7) 0.0223(6) 0.0241(6) -0.0030(5) 0.0120(5) 0.0026(5)
C14 0.0280(8) 0.0625(11) 0.0216(7) -0.0035(7) 0.0020(6) 0.0139(8)
C16 0.0320(8) 0.0190(7) 0.0543(10) 0.0025(6) 0.0092(7) 0.0033(6)
C15 0.0154(6) 0.0258(6) 0.0279(7) 0.0070(5) 0.0036(5) -0.0004(5)
C12 0.0155(6) 0.0276(7) 0.0187(6) 0.0017(5) -0.0004(5) 0.0048(5)
C6 0.0187(6) 0.0193(6) 0.0192(6) 0.0016(5) 0.0055(5) 0.0008(5)
C19 0.0547(10) 0.0282(7) 0.0294(8) 0.0029(6) 0.0197(7) -0.0007(7)
C4 0.0183(6) 0.0226(6) 0.0209(6) 0.0022(5) 0.0041(5) 0.0006(5)
C11 0.0275(7) 0.0371(8) 0.0210(6) 0.0053(6) 0.0086(5) 0.0015(6)
C13 0.0264(7) 0.0241(7) 0.0347(8) 0.0016(5) 0.0051(6) -0.0014(5)
C2 0.0229(7) 0.0332(7) 0.0238(7) -0.0030(6) 0.0059(6) 0.0009(6)
C18 0.0286(8) 0.0424(9) 0.0463(9) -0.0124(8) 0.0069(7) 0.0021(7)
C3 0.0163(6) 0.0209(6) 0.0183(6) 0.0014(5) 0.0038(5) 0.0018(5)
C5 0.0194(6) 0.0211(6) 0.0194(6) -0.0005(5) 0.0062(5) 0.0016(5)
C21 0.0531(11) 0.0254(8) 0.0698(13) -0.0169(8) 0.0116(10) -0.0047(8)
C1 0.0178(6) 0.0235(6) 0.0305(7) 0.0048(5) 0.0078(5) 0.0029(5)

loop_
_atom_type_symbol
_atom_type_description
_atom_type_scat_dispersion_real
_atom_type_scat_dispersion_imag
_atom_type_scat_source
C C 0.0033 0.0016 'International Tables Vol C Tables 4.2.6.8 and 6.1.1.4'
H H 0.0000 0.0000 'International Tables Vol C Tables 4.2.6.8 and 6.1.1.4'
N N 0.0061 0.0033 'International Tables Vol C Tables 4.2.6.8 and 6.1.1.4'
O O 0.0106 0.0060 'International Tables Vol C Tables 4.2.6.8 and 6.1.1.4'
Mo Mo -1.6832 0.6857 'International Tables Vol C Tables 4.2.6.8 and 6.1.1.4'

loop_
_geom_angle_atom_site_label_1
_geom_angle_atom_site_label_2
_geom_angle_atom_site_label_3
_geom_angle
C5 Mo01 C1 87.63(5)
C5 Mo01 C2 86.21(6)
C1 Mo01 C2 91.30(6)
C5 Mo01 C4 94.99(5)
C1 Mo01 C4 92.51(5)
C2 Mo01 C4 176.05(5)
C5 Mo01 C3 93.69(5)
C1 Mo01 C3 176.26(5)
C2 Mo01 C3 92.27(5)
C4 Mo01 C3 83.90(5)
C5 Mo01 C6 176.62(5)
C1 Mo01 C6 95.75(5)
C2 Mo01 C6 93.86(5)
C4 Mo01 C6 84.72(5)
C3 Mo01 C6 82.93(5)
C15 O7 C16 116.26(11)
C10 O5 C11 115.70(11)
C20 O9 C21 115.52(13)
C4 N3 C17 169.60(14)
C6 N2 C12 168.80(13)
C3 N1 C7 179.82(14)
O4 C10 O5 125.14(12)
O4 C10 C7 125.01(12)
O5 C10 C7 109.85(10)
N1 C7 C8 108.31(11)
N1 C7 C9 108.85(11)
C8 C7 C9 111.72(12)
N1 C7 C10 106.63(10)
C8 C7 C10 110.91(11)
C9 C7 C10 110.25(11)
O8 C20 O9 124.93(14)
O8 C20 C17 125.72(13)
O9 C20 C17 109.35(12)
N3 C17 C19 108.62(12)
N3 C17 C18 108.07(12)
C19 C17 C18 111.59(13)
N3 C17 C20 107.10(11)
C19 C17 C20 110.31(12)
C18 C17 C20 110.99(12)
O6 C15 O7 124.75(13)
O6 C15 C12 123.03(13)
O7 C15 C12 112.11(11)
N2 C12 C14 108.43(11)
N2 C12 C13 108.42(11)
C14 C12 C13 111.77(13)
N2 C12 C15 109.71(11)
C14 C12 C15 110.65(12)
C13 C12 C15 107.83(11)
N2 C6 Mo01 173.05(11)
N3 C4 Mo01 174.16(12)
O2 C2 Mo01 176.14(14)
N1 C3 Mo01 175.64(11)
O3 C5 Mo01 176.53(11)
O1 C1 Mo01 177.90(13)

loop_
_geom_bond_atom_site_label_1
_geom_bond_atom_site_label_2
_geom_bond_distance
Mo01 C5 1.9919(13)
Mo01 C1 1.9992(13)
Mo01 C2 2.0009(14)
Mo01 C4 2.1405(13)
Mo01 C3 2.1430(13)
Mo01 C6 2.1454(13)
O7 C15 1.3262(17)
O7 C16 1.4475(17)
O5 C10 1.3287(15)
O5 C11 1.4515(16)
O9 C20 1.3286(18)
O9 C21 1.4500(18)
O4 C10 1.1973(16)
O3 C5 1.1523(17)
N3 C4 1.1552(17)
N3 C17 1.4405(17)
N2 C6 1.1557(17)
N2 C12 1.4462(16)
O2 C2 1.1472(18)
O6 C15 1.1981(17)
N1 C3 1.1543(17)
N1 C7 1.4405(16)
O1 C1 1.1497(17)
O8 C20 1.1896(18)
C10 C7 1.5373(18)
C7 C8 1.5278(18)
C7 C9 1.5313(18)
C20 C17 1.5313(19)
C17 C19 1.5266(19)
C17 C18 1.527(2)
C14 C12 1.5194(19)
C15 C12 1.5309(19)
C12 C13 1.5269(19)
